data_2206134
loop_
_publ_author_name
'G. Usha'
'S. Selvanayagam'
'D. Velmurugan'
'K. Ravikumar'
'N. Sureshbabu'
'P. C. Srinivasan'

_publ_section_title
;
 2-(2,5-Dimethylbenzyl)-3-phenylsulfanyl-1-phenylsulfonyl-1<i>H</i>-indole
;
_journal_issue 7
_journal_name_full 'Acta Crystallographica Section E'
_journal_page_first o2224
_journal_page_last o2226
_journal_paper_doi 10.1107/S1600536805018933
_journal_volume 61
_journal_year 2005
_chemical_formula_iupac 'C29 H25 N O2 S2'
_chemical_formula_moiety 'C29 H25 N O2 S2'
_chemical_formula_sum 'C29 H25 N O2 S2'
_chemical_formula_weight 483.62
_chemical_name_systematic
;
2-(2,5-Dimethylbenzyl)-3-phenylsulfanyl-1-phenylsulfonyl-1H-indole
;
_space_group_IT_number 14
_symmetry_cell_setting monoclinic
_symmetry_space_group_name_Hall '-P 2yn'
_symmetry_space_group_name_H-M 'P 1 21/n 1'
_atom_sites_solution_hydrogens geom
_atom_sites_solution_primary direct
_atom_sites_solution_secondary difmap
_audit_creation_method SHELXL-97
_cell_angle_alpha 90.00
_cell_angle_beta 90.2690(10)
_cell_angle_gamma 90.00
_cell_formula_units_Z 4
_cell_length_a 10.8372(6)
_cell_length_b 17.2384(10)
_cell_length_c 12.7220(7)
_cell_measurement_reflns_used 5656
_cell_measurement_temperature 273(2)
_cell_measurement_theta_max 27.54
_cell_measurement_theta_min 2.22
_cell_volume 2376.6(2)
_computing_cell_refinement 'SAINT (Bruker, 2001)'
_computing_data_collection 'SMART (Bruker, 2001)'
_computing_data_reduction SAINT
_computing_molecular_graphics 'ORTEP-3 (Farrugia, 1997) and PLATON (Spek, 2003)'
_computing_publication_material 'SHELXL97 and PARST (Nardelli, 1995)'
_computing_structure_refinement 'SHELXL97 (Sheldrick, 1997)'
_computing_structure_solution 'SHELXS97 (Sheldrick, 1997)'
_diffrn_ambient_temperature 273(2)
_diffrn_measured_fraction_theta_full 0.964
_diffrn_measured_fraction_theta_max 0.908
_diffrn_measurement_device 'Bruker SMART APEX area-detector'
_diffrn_measurement_device_type 'CCD Area Detector'
_diffrn_measurement_method \w
_diffrn_radiation_monochromator graphite
_diffrn_radiation_source 'fine-focus sealed tube'
_diffrn_radiation_type MoK\a
_diffrn_radiation_wavelength 0.71073
_diffrn_reflns_av_R_equivalents 0.0201
_diffrn_reflns_av_sigmaI/netI 0.0248
_diffrn_reflns_limit_h_max 14
_diffrn_reflns_limit_h_min -14
_diffrn_reflns_limit_k_max 21
_diffrn_reflns_limit_k_min -22
_diffrn_reflns_limit_l_max 16
_diffrn_reflns_limit_l_min -14
_diffrn_reflns_number 14279
_diffrn_reflns_theta_full 25.00
_diffrn_reflns_theta_max 28.01
_diffrn_reflns_theta_min 1.99
_diffrn_standards_number 0
_exptl_absorpt_coefficient_mu 0.252
_exptl_absorpt_correction_type none
_exptl_crystal_colour Colourless
_exptl_crystal_density_diffrn 1.352
_exptl_crystal_density_method 'not measured'
_exptl_crystal_description Block
_exptl_crystal_F_000 1016
_exptl_crystal_size_max 0.23
_exptl_crystal_size_mid 0.22
_exptl_crystal_size_min 0.20
_refine_diff_density_max 0.495
_refine_diff_density_min -0.185
_refine_ls_extinction_method none
_refine_ls_goodness_of_fit_ref 1.012
_refine_ls_hydrogen_treatment constr
_refine_ls_matrix_type full
_refine_ls_number_parameters 309
_refine_ls_number_reflns 5221
_refine_ls_number_restraints 0
_refine_ls_restrained_S_all 1.012
_refine_ls_R_factor_all 0.0609
_refine_ls_R_factor_gt 0.0493
_refine_ls_shift/su_max 0.000
_refine_ls_shift/su_mean 0.000
_refine_ls_structure_factor_coef Fsqd
_refine_ls_weighting_details 'calc w = 1/[\s^2^(Fo^2^)+(0.0882P)^2^+0.5156P] where P = (Fo^2^+2Fc^2^)/3'
_refine_ls_weighting_scheme calc
_refine_ls_wR_factor_gt 0.1334
_refine_ls_wR_factor_ref 0.1431
_reflns_number_gt 4227
_reflns_number_total 5221
_reflns_threshold_expression I>2\s(I)
_cod_data_source_file bt6678.cif
_cod_data_source_block I
_cod_depositor_comments
;
The following automatic conversions were performed:
'_geom_bond_publ_flag' value 'Y' changed to 'y' according to
'/home/saulius/struct/CIF-dictionaries/cif_core.dic' dictionary named
'cif_core.dic' version 2.4.1 from 2010-06-29 (12
times).

'_geom_angle_publ_flag' value 'Y' changed to 'y' according to
'/home/saulius/struct/CIF-dictionaries/cif_core.dic' dictionary named
'cif_core.dic' version 2.4.1 from 2010-06-29 (11
times).

'_geom_torsion_publ_flag' value 'Y' changed to 'y' according to
'/home/saulius/struct/CIF-dictionaries/cif_core.dic' dictionary named
'cif_core.dic' version 2.4.1 from 2010-06-29.

Automatic conversion script
Id: cif_fix_enum 1527 2010-12-29 10:47:43Z saulius 

The following automatic conversions were performed:

'_geom_bond_publ_flag' value 'Y' changed to 'y' according to
/home/saulius/struct/CIF-dictionaries/cif_core.dic dictionary named
'cif_core.dic' version 2.4.1 from 2010-06-29 (12
times).

'_geom_angle_publ_flag' value 'Y' changed to 'y' according
to /home/saulius/struct/CIF-dictionaries/cif_core.dic dictionary
named 'cif_core.dic' version 2.4.1 from 2010-06-29 (11
times).

'_geom_torsion_publ_flag' value 'Y' changed to 'y' according
to /home/saulius/struct/CIF-dictionaries/cif_core.dic dictionary
named 'cif_core.dic' version 2.4.1 from 2010-06-29.

Automatic conversion script
Id: cif_fix_values 1715 2011-07-08 13:25:40Z adriana 
;
_cod_original_sg_symbol_H-M 'P 21/n'
_cod_database_code 2206134
_cod_database_fobs_code 2206134

loop_
_symmetry_equiv_pos_as_xyz
'x, y, z'
'x+1/2, -y+1/2, z+1/2'
'-x, -y, -z'
'-x-1/2, y-1/2, -z-1/2'

loop_
_atom_site_label
_atom_site_fract_x
_atom_site_fract_y
_atom_site_fract_z
_atom_site_U_iso_or_equiv
_atom_site_adp_type
_atom_site_calc_flag
_atom_site_refinement_flags
_atom_site_occupancy
_atom_site_type_symbol
S1 0.19553(4) 0.14502(3) 0.40570(4) 0.04367(15) Uani d . 1 S
S2 -0.12103(5) -0.09334(3) 0.29680(5) 0.05571(18) Uani d . 1 S
O1 0.26970(14) 0.09530(9) 0.46788(12) 0.0569(4) Uani d . 1 O
O2 0.15292(15) 0.21698(9) 0.44644(12) 0.0605(4) Uani d . 1 O
N1 0.06757(13) 0.09474(9) 0.37415(13) 0.0415(4) Uani d . 1 N
C2 0.05464(16) 0.01335(10) 0.36412(14) 0.0397(4) Uani d . 1 C
C3 -0.05516(17) -0.00109(11) 0.31560(15) 0.0426(4) Uani d . 1 C
C4 -0.11465(16) 0.07161(11) 0.29197(16) 0.0446(4) Uani d . 1 C
C5 -0.03739(17) 0.13065(11) 0.32845(15) 0.0428(4) Uani d . 1 C
C6 -0.06920(19) 0.20819(12) 0.31902(18) 0.0535(5) Uani d . 1 C
H6 -0.0180 0.2472 0.3447 0.064 Uiso calc R 1 H
C7 -0.1799(2) 0.22535(15) 0.2700(2) 0.0678(7) Uani d . 1 C
H7 -0.2032 0.2769 0.2620 0.081 Uiso calc R 1 H
C8 -0.2566(2) 0.16760(16) 0.2327(2) 0.0714(7) Uani d . 1 C
H8 -0.3303 0.1811 0.1997 0.086 Uiso calc R 1 H
C9 -0.22640(19) 0.09054(14) 0.2434(2) 0.0591(6) Uani d . 1 C
H9 -0.2792 0.0520 0.2189 0.071 Uiso calc R 1 H
C10 0.26982(16) 0.16222(10) 0.28523(16) 0.0418(4) Uani d . 1 C
C11 0.2348(2) 0.22401(12) 0.22219(18) 0.0536(5) Uani d . 1 C
H11 0.1725 0.2575 0.2434 0.064 Uiso calc R 1 H
C12 0.2936(2) 0.23505(14) 0.12778(19) 0.0625(6) Uani d . 1 C
H12 0.2692 0.2754 0.0838 0.075 Uiso calc R 1 H
C13 0.3879(2) 0.18695(14) 0.0982(2) 0.0636(6) Uani d . 1 C
H13 0.4282 0.1955 0.0349 0.076 Uiso calc R 1 H
C14 0.4234(2) 0.12618(13) 0.16139(19) 0.0563(5) Uani d . 1 C
H14 0.4869 0.0935 0.1403 0.068 Uiso calc R 1 H
C15 0.36531(17) 0.11354(12) 0.25560(17) 0.0482(5) Uani d . 1 C
H15 0.3898 0.0728 0.2989 0.058 Uiso calc R 1 H
C16 0.14267(17) -0.04500(11) 0.40864(16) 0.0448(4) Uani d . 1 C
H16A 0.0988 -0.0935 0.4183 0.054 Uiso calc R 1 H
H16B 0.1691 -0.0273 0.4775 0.054 Uiso calc R 1 H
C17 0.25687(16) -0.06079(10) 0.34289(15) 0.0400(4) Uani d . 1 C
C18 0.24802(17) -0.06038(10) 0.23419(15) 0.0427(4) Uani d . 1 C
H18 0.1719 -0.0499 0.2032 0.051 Uiso calc R 1 H
C19 0.34839(19) -0.07504(11) 0.16967(17) 0.0486(5) Uani d . 1 C
C20 0.46121(19) -0.08935(12) 0.2180(2) 0.0541(5) Uani d . 1 C
H20 0.5308 -0.0976 0.1770 0.065 Uiso calc R 1 H
C21 0.47140(19) -0.09154(12) 0.3258(2) 0.0544(5) Uani d . 1 C
H21 0.5478 -0.1022 0.3560 0.065 Uiso calc R 1 H
C22 0.37029(18) -0.07814(11) 0.39106(17) 0.0462(4) Uani d . 1 C
C23 0.3854(2) -0.08273(15) 0.50820(19) 0.0632(6) Uani d . 1 C
H23A 0.3635 -0.0338 0.5390 0.095 Uiso calc R 1 H
H23B 0.4698 -0.0946 0.5251 0.095 Uiso calc R 1 H
H23C 0.3328 -0.1227 0.5354 0.095 Uiso calc R 1 H
C24 0.3344(3) -0.07449(16) 0.05237(19) 0.0696(7) Uani d . 1 C
H24A 0.3912 -0.0379 0.0227 0.104 Uiso calc R 1 H
H24B 0.2515 -0.0599 0.0341 0.104 Uiso calc R 1 H
H24C 0.3514 -0.1253 0.0252 0.104 Uiso calc R 1 H
C25 -0.07346(18) -0.11824(11) 0.16738(17) 0.0468(4) Uani d . 1 C
C26 -0.1042(4) -0.07425(17) 0.0819(2) 0.0968(11) Uani d . 1 C
H26 -0.1487 -0.0286 0.0906 0.116 Uiso calc R 1 H
C27 -0.0695(4) -0.0974(2) -0.0170(2) 0.1101(14) Uani d . 1 C
H27 -0.0910 -0.0670 -0.0746 0.132 Uiso calc R 1 H
C28 -0.0057(3) -0.16242(17) -0.0322(2) 0.0750(7) Uani d . 1 C
H28 0.0185 -0.1766 -0.0996 0.090 Uiso calc R 1 H
C29 0.0238(3) -0.20780(18) 0.0513(2) 0.0786(8) Uani d . 1 C
H29 0.0669 -0.2538 0.0410 0.094 Uiso calc R 1 H
C30 -0.0100(2) -0.18578(14) 0.1515(2) 0.0658(6) Uani d . 1 C
H30 0.0105 -0.2171 0.2085 0.079 Uiso calc R 1 H

loop_
_atom_site_aniso_label
_atom_site_aniso_U_11
_atom_site_aniso_U_22
_atom_site_aniso_U_33
_atom_site_aniso_U_12
_atom_site_aniso_U_13
_atom_site_aniso_U_23
S1 0.0436(3) 0.0471(3) 0.0404(3) -0.00085(18) 0.00129(18) -0.00724(19)
S2 0.0593(3) 0.0512(3) 0.0567(4) -0.0143(2) 0.0101(2) -0.0014(2)
O1 0.0565(8) 0.0673(9) 0.0469(9) 0.0017(7) -0.0078(7) -0.0018(7)
O2 0.0655(9) 0.0563(9) 0.0596(10) -0.0008(7) 0.0057(7) -0.0192(7)
N1 0.0378(8) 0.0430(8) 0.0437(9) 0.0016(6) 0.0034(6) -0.0036(6)
C2 0.0413(9) 0.0423(9) 0.0357(10) 0.0013(7) 0.0109(7) -0.0005(7)
C3 0.0407(9) 0.0448(9) 0.0424(11) -0.0015(7) 0.0084(8) -0.0016(8)
C4 0.0395(9) 0.0482(10) 0.0462(11) 0.0023(7) 0.0070(8) -0.0026(8)
C5 0.0383(9) 0.0482(10) 0.0421(11) 0.0055(7) 0.0073(7) -0.0036(8)
C6 0.0489(11) 0.0478(11) 0.0640(14) 0.0086(8) 0.0057(10) -0.0065(9)
C7 0.0552(13) 0.0574(13) 0.0907(19) 0.0189(10) -0.0007(12) -0.0024(12)
C8 0.0472(12) 0.0772(16) 0.090(2) 0.0193(11) -0.0096(12) -0.0045(14)
C9 0.0420(10) 0.0645(13) 0.0709(16) 0.0040(9) -0.0024(10) -0.0065(11)
C10 0.0400(9) 0.0417(9) 0.0438(11) -0.0036(7) 0.0011(7) -0.0045(7)
C11 0.0554(12) 0.0454(10) 0.0602(14) 0.0054(9) 0.0060(10) 0.0006(9)
C12 0.0760(15) 0.0526(12) 0.0588(15) 0.0024(10) 0.0085(12) 0.0112(10)
C13 0.0728(15) 0.0594(13) 0.0588(15) -0.0029(11) 0.0209(11) 0.0027(11)
C14 0.0535(12) 0.0524(11) 0.0632(14) 0.0011(9) 0.0186(10) -0.0012(10)
C15 0.0423(9) 0.0444(10) 0.0579(13) -0.0007(8) 0.0042(8) 0.0005(9)
C16 0.0488(10) 0.0456(10) 0.0399(11) 0.0045(8) 0.0060(8) 0.0044(8)
C17 0.0428(9) 0.0357(8) 0.0416(11) 0.0013(7) 0.0035(7) 0.0011(7)
C18 0.0418(9) 0.0437(9) 0.0426(11) 0.0019(7) 0.0014(7) -0.0006(8)
C19 0.0524(11) 0.0442(10) 0.0492(12) 0.0029(8) 0.0106(9) -0.0030(8)
C20 0.0458(10) 0.0487(11) 0.0679(15) 0.0062(8) 0.0143(10) -0.0026(10)
C21 0.0416(10) 0.0502(11) 0.0715(16) 0.0059(8) -0.0041(9) -0.0025(10)
C22 0.0486(10) 0.0396(9) 0.0505(12) 0.0040(7) -0.0051(8) 0.0009(8)
C23 0.0659(14) 0.0673(14) 0.0564(15) 0.0086(11) -0.0128(11) 0.0051(11)
C24 0.0789(16) 0.0806(16) 0.0496(15) 0.0104(13) 0.0172(12) -0.0021(12)
C25 0.0476(10) 0.0428(9) 0.0500(12) -0.0083(8) -0.0033(8) -0.0022(8)
C26 0.163(3) 0.0678(16) 0.0596(19) 0.0482(19) -0.0158(19) -0.0032(13)
C27 0.199(4) 0.085(2) 0.0463(18) 0.034(2) -0.015(2) -0.0003(14)
C28 0.0899(19) 0.0799(17) 0.0551(17) -0.0071(14) -0.0005(13) -0.0159(13)
C29 0.0768(17) 0.0828(18) 0.076(2) 0.0215(14) -0.0012(14) -0.0179(15)
C30 0.0710(15) 0.0653(14) 0.0610(15) 0.0153(11) -0.0029(11) 0.0055(11)

loop_
_atom_type_symbol
_atom_type_description
_atom_type_scat_dispersion_real
_atom_type_scat_dispersion_imag
_atom_type_scat_source
C C 0.0033 0.0016 'International Tables Vol C Tables 4.2.6.8 and 6.1.1.4'
H H 0.0000 0.0000 'International Tables Vol C Tables 4.2.6.8 and 6.1.1.4'
N N 0.0061 0.0033 'International Tables Vol C Tables 4.2.6.8 and 6.1.1.4'
O O 0.0106 0.0060 'International Tables Vol C Tables 4.2.6.8 and 6.1.1.4'
S S 0.1246 0.1234 'International Tables Vol C Tables 4.2.6.8 and 6.1.1.4'

loop_
_geom_angle_atom_site_label_1
_geom_angle_atom_site_label_2
_geom_angle_atom_site_label_3
_geom_angle
_geom_angle_publ_flag
O1 S1 O2 120.60(10) y
O1 S1 N1 106.70(10) y
O2 S1 N1 105.50(10) y
O1 S1 C10 109.20(10) y
O2 S1 C10 108.70(10) y
N1 S1 C10 105.00(10) y
C3 S2 C25 103.00(10) y
C5 N1 C2 108.5(2) y
C5 N1 S1 122.10(10) y
C2 N1 S1 127.80(10) y
C3 C2 N1 107.94(16) ?
C3 C2 C16 127.12(17) ?
N1 C2 C16 124.72(17) ?
C2 C3 C4 108.97(16) ?
C2 C3 S2 125.48(15) ?
C4 C3 S2 125.25(15) ?
C9 C4 C5 119.64(19) ?
C9 C4 C3 133.04(19) ?
C5 C4 C3 107.32(17) ?
C6 C5 C4 121.74(19) ?
C6 C5 N1 130.98(18) ?
C4 C5 N1 107.27(16) ?
C7 C6 C5 117.4(2) ?
C7 C6 H6 121.3 ?
C5 C6 H6 121.3 ?
C6 C7 C8 121.4(2) ?
C6 C7 H7 119.3 ?
C8 C7 H7 119.3 ?
C9 C8 C7 121.3(2) ?
C9 C8 H8 119.3 ?
C7 C8 H8 119.3 ?
C8 C9 C4 118.4(2) ?
C8 C9 H9 120.8 ?
C4 C9 H9 120.8 ?
C11 C10 C15 120.73(19) ?
C11 C10 S1 120.57(15) ?
C15 C10 S1 118.69(16) ?
C12 C11 C10 119.01(19) ?
C12 C11 H11 120.5 ?
C10 C11 H11 120.5 ?
C13 C12 C11 120.4(2) ?
C13 C12 H12 119.8 ?
C11 C12 H12 119.8 ?
C12 C13 C14 120.5(2) ?
C12 C13 H13 119.7 ?
C14 C13 H13 119.7 ?
C15 C14 C13 120.2(2) ?
C15 C14 H14 119.9 ?
C13 C14 H14 119.9 ?
C14 C15 C10 119.1(2) ?
C14 C15 H15 120.4 ?
C10 C15 H15 120.4 ?
C2 C16 C17 115.5(2) y
C2 C16 H16A 108.4 ?
C17 C16 H16A 108.4 ?
C2 C16 H16B 108.4 ?
C17 C16 H16B 108.4 ?
H16A C16 H16B 107.5 ?
C18 C17 C22 119.56(17) ?
C18 C17 C16 119.67(17) ?
C22 C17 C16 120.74(17) ?
C19 C18 C17 122.55(19) ?
C19 C18 H18 118.7 ?
C17 C18 H18 118.7 ?
C20 C19 C18 117.4(2) ?
C20 C19 C24 121.8(2) ?
C18 C19 C24 120.7(2) ?
C21 C20 C19 120.88(19) ?
C21 C20 H20 119.6 ?
C19 C20 H20 119.6 ?
C20 C21 C22 121.9(2) ?
C20 C21 H21 119.1 ?
C22 C21 H21 119.1 ?
C21 C22 C17 117.60(19) ?
C21 C22 C23 119.95(19) ?
C17 C22 C23 122.45(19) ?
C22 C23 H23A 109.5 ?
C22 C23 H23B 109.5 ?
H23A C23 H23B 109.5 ?
C22 C23 H23C 109.5 ?
H23A C23 H23C 109.5 ?
H23B C23 H23C 109.5 ?
C19 C24 H24A 109.5 ?
C19 C24 H24B 109.5 ?
H24A C24 H24B 109.5 ?
C19 C24 H24C 109.5 ?
H24A C24 H24C 109.5 ?
H24B C24 H24C 109.5 ?
C26 C25 C30 118.4(2) ?
C26 C25 S2 122.12(18) ?
C30 C25 S2 119.33(17) ?
C25 C26 C27 120.0(3) ?
C25 C26 H26 120.0 ?
C27 C26 H26 120.0 ?
C28 C27 C26 121.6(3) ?
C28 C27 H27 119.2 ?
C26 C27 H27 119.2 ?
C27 C28 C29 119.4(3) ?
C27 C28 H28 120.3 ?
C29 C28 H28 120.3 ?
C28 C29 C30 120.1(3) ?
C28 C29 H29 119.9 ?
C30 C29 H29 119.9 ?
C25 C30 C29 120.4(2) ?
C25 C30 H30 119.8 ?
C29 C30 H30 119.8 ?

loop_
_geom_bond_atom_site_label_1
_geom_bond_atom_site_label_2
_geom_bond_distance
_geom_bond_publ_flag
S1 O1 1.414(2) y
S1 O2 1.422(2) y
S1 N1 1.682(2) y
S1 C10 1.760(2) y
S2 C3 1.759(2) y
S2 C25 1.780(2) y
N1 C5 1.417(2) y
N1 C2 1.416(2) y
C2 C3 1.361(3) ?
C2 C16 1.496(3) y
C3 C4 1.440(3) ?
C4 C9 1.395(3) ?
C4 C5 1.396(3) ?
C5 C6 1.385(3) ?
C6 C7 1.381(3) ?
C6 H6 0.9300 ?
C7 C8 1.380(4) ?
C7 H7 0.9300 ?
C8 C9 1.375(3) ?
C8 H8 0.9300 ?
C9 H9 0.9300 ?
C10 C11 1.385(3) ?
C10 C15 1.386(3) ?
C11 C12 1.376(3) ?
C11 H11 0.9300 ?
C12 C13 1.370(3) ?
C12 H12 0.9300 ?
C13 C14 1.374(3) ?
C13 H13 0.9300 ?
C14 C15 1.374(3) ?
C14 H14 0.9300 ?
C15 H15 0.9300 ?
C16 C17 1.522(2) y
C16 H16A 0.9700 ?
C16 H16B 0.9700 ?
C17 C18 1.386(3) ?
C17 C22 1.403(3) ?
C18 C19 1.389(3) ?
C18 H18 0.9300 ?
C19 C20 1.388(3) ?
C19 C24 1.499(3) y
C20 C21 1.375(3) ?
C20 H20 0.9300 ?
C21 C22 1.397(3) ?
C21 H21 0.9300 ?
C22 C23 1.501(3) y
C23 H23A 0.9600 ?
C23 H23B 0.9600 ?
C23 H23C 0.9600 ?
C24 H24A 0.9600 ?
C24 H24B 0.9600 ?
C24 H24C 0.9600 ?
C25 C26 1.366(4) ?
C25 C30 1.368(3) ?
C26 C27 1.374(4) ?
C26 H26 0.9300 ?
C27 C28 1.331(4) ?
C27 H27 0.9300 ?
C28 C29 1.356(4) ?
C28 H28 0.9300 ?
C29 C30 1.382(4) ?
C29 H29 0.9300 ?
C30 H30 0.9300 ?

loop_
_geom_hbond_atom_site_label_D
_geom_hbond_atom_site_label_H
_geom_hbond_atom_site_label_A
_geom_hbond_distance_DH
_geom_hbond_distance_HA
_geom_hbond_distance_DA
_geom_hbond_angle_DHA
C6 H6 O2 0.93 2.31 2.900(3) 121
C15 H15 O1 0.93 2.55 2.914(3) 104
C16 H16A S2 0.97 2.83 3.294(2) 110
C16 H16B O1 0.97 2.38 2.881(3) 112

loop_
_geom_torsion_atom_site_label_1
_geom_torsion_atom_site_label_2
_geom_torsion_atom_site_label_3
_geom_torsion_atom_site_label_4
_geom_torsion
_geom_torsion_publ_flag
O1 S1 N1 C5 168.30(14) ?
O2 S1 N1 C5 38.89(17) ?
C10 S1 N1 C5 -75.92(16) ?
O1 S1 N1 C2 -27.64(18) ?
O2 S1 N1 C2 -157.06(16) ?
C10 S1 N1 C2 88.13(17) ?
C5 N1 C2 C3 -1.0(2) ?
S1 N1 C2 C3 -166.77(14) ?
C5 N1 C2 C16 -175.99(16) ?
S1 N1 C2 C16 18.2(3) ?
N1 C2 C3 C4 0.8(2) ?
C16 C2 C3 C4 175.67(17) ?
N1 C2 C3 S2 -173.25(13) ?
C16 C2 C3 S2 1.6(3) ?
C25 S2 C3 C2 -95.56(18) ?
C25 S2 C3 C4 91.33(18) ?
C2 C3 C4 C9 179.8(2) ?
S2 C3 C4 C9 -6.1(3) ?
C2 C3 C4 C5 -0.3(2) ?
S2 C3 C4 C5 173.73(14) ?
C9 C4 C5 C6 0.8(3) ?
C3 C4 C5 C6 -179.04(18) ?
C9 C4 C5 N1 179.59(18) ?
C3 C4 C5 N1 -0.3(2) ?
C2 N1 C5 C6 179.4(2) ?
S1 N1 C5 C6 -13.8(3) ?
C2 N1 C5 C4 0.7(2) ?
S1 N1 C5 C4 167.52(13) ?
C4 C5 C6 C7 -1.2(3) ?
N1 C5 C6 C7 -179.7(2) ?
C5 C6 C7 C8 0.6(4) ?
C6 C7 C8 C9 0.4(4) ?
C7 C8 C9 C4 -0.9(4) ?
C5 C4 C9 C8 0.3(3) ?
C3 C4 C9 C8 -179.9(2) ?
O1 S1 C10 C11 -162.65(16) ?
O2 S1 C10 C11 -29.25(19) ?
N1 S1 C10 C11 83.30(17) ?
O1 S1 C10 C15 16.28(18) ?
O2 S1 C10 C15 149.7(2) y
N1 S1 C10 C15 -97.77(16) ?
C15 C10 C11 C12 2.1(3) ?
S1 C10 C11 C12 -179.03(17) ?
C10 C11 C12 C13 -2.0(4) ?
C11 C12 C13 C14 1.3(4) ?
C12 C13 C14 C15 -0.7(4) ?
C13 C14 C15 C10 0.8(3) ?
C11 C10 C15 C14 -1.5(3) ?
S1 C10 C15 C14 179.59(16) ?
C3 C2 C16 C17 103.6(2) ?
N1 C2 C16 C17 -82.3(2) ?
C2 C16 C17 C18 -35.8(2) ?
C2 C16 C17 C22 146.17(18) ?
C22 C17 C18 C19 -1.3(3) ?
C16 C17 C18 C19 -179.39(17) ?
C17 C18 C19 C20 -1.0(3) ?
C17 C18 C19 C24 179.6(2) ?
C18 C19 C20 C21 2.3(3) ?
C24 C19 C20 C21 -178.3(2) ?
C19 C20 C21 C22 -1.2(3) ?
C20 C21 C22 C17 -1.1(3) ?
C20 C21 C22 C23 178.8(2) ?
C18 C17 C22 C21 2.4(3) ?
C16 C17 C22 C21 -179.62(17) ?
C18 C17 C22 C23 -177.53(19) ?
C16 C17 C22 C23 0.5(3) ?
C3 S2 C25 C26 -59.7(3) ?
C3 S2 C25 C30 124.04(19) ?
C30 C25 C26 C27 -1.2(5) ?
S2 C25 C26 C27 -177.4(3) ?
C25 C26 C27 C28 -0.1(6) ?
C26 C27 C28 C29 1.3(6) ?
C27 C28 C29 C30 -1.3(5) ?
C26 C25 C30 C29 1.2(4) ?
S2 C25 C30 C29 177.5(2) ?
C28 C29 C30 C25 0.1(4) ?

loop_
_cod_related_entry_id
_cod_related_entry_database
_cod_related_entry_code
1 ChemSpider 21129322
